data_1513372
loop_
_publ_author_name
'Chen, Shenxi'
'Ren, Fengxia'
'Niu, Shubin'
'Liu, Xingzhong'
'Che, Yongsheng'

_publ_section_title
;
 Dioxatricyclic and Oxabicyclic Polyketides from Trichocladium opacum.
;
_journal_issue 1
_journal_name_full 'Journal of natural products'
_journal_page_first 9
_journal_page_last 14
_journal_paper_doi 10.1021/np4004799
_journal_volume 77
_journal_year 2014
_chemical_absolute_configuration unk
_chemical_formula_moiety 'C11 H14 O5'
_chemical_formula_sum 'C11 H14 O5'
_chemical_formula_weight 226.22
_chemical_name_systematic
;
 ? 
;
_space_group_crystal_system monoclinic
_space_group_IT_number 4
_space_group_name_Hall 'P 2yb'
_space_group_name_H-M_alt 'P 1 21 1'
_symmetry_space_group_name_Hall 'P 2yb'
_symmetry_space_group_name_H-M 'P 1 21 1'
_atom_sites_solution_hydrogens geom
_atom_sites_solution_primary iterative
_atom_sites_solution_secondary difmap
_audit_creation_date 2012-11-24
_audit_creation_method
;
  Olex2 1.2
  (compiled Nov  5 2012 18:22:26, GUI svn.r4372)
;
_cell_angle_alpha 90.00
_cell_angle_beta 90.460(3)
_cell_angle_gamma 90.00
_cell_formula_units_Z 4
_cell_length_a 9.9909(3)
_cell_length_b 7.57278(19)
_cell_length_c 13.7572(4)
_cell_measurement_reflns_used 2702
_cell_measurement_temperature 101.5
_cell_measurement_theta_max 71.6246
_cell_measurement_theta_min 4.4219
_cell_volume 1040.82(5)
_computing_cell_refinement
;
CrysAlisPro, Agilent Technologies,
Version 1.171.35.11 (release 16-05-2011 CrysAlis171 .NET)
(compiled May 16 2011,17:55:39)
;
_computing_data_collection
;
CrysAlisPro, Agilent Technologies,
Version 1.171.35.11 (release 16-05-2011 CrysAlis171 .NET)
(compiled May 16 2011,17:55:39)
;
_computing_data_reduction
;
CrysAlisPro, Agilent Technologies,
Version 1.171.35.11 (release 16-05-2011 CrysAlis171 .NET)
(compiled May 16 2011,17:55:39)
;
_computing_molecular_graphics
;
O. V. Dolomanov, L. J. Bourhis, R. J. Gildea, J. A. K. Howard and H. Puschmann,
OLEX2: a complete structure solution, refinement and analysis program.
J. Appl. Cryst. (2009). 42, 339-341.
;
_computing_publication_material
;
O. V. Dolomanov, L. J. Bourhis, R. J. Gildea, J. A. K. Howard and H. Puschmann,
OLEX2: a complete structure solution, refinement and analysis program.
J. Appl. Cryst. (2009). 42, 339-341.
;
_computing_structure_refinement
;
olex2.refine (L.J. Bourhis, O.V. Dolomanov, R.J. Gildea, J.A.K. Howard,
H. Puschmann, in preparation, 2011)
;
_computing_structure_solution
;
olex2.solve (L.J. Bourhis, O.V. Dolomanov, R.J. Gildea, J.A.K. Howard,
H. Puschmann, in preparation, 2011)
;
_diffrn_ambient_temperature 101.5
_diffrn_detector_area_resol_mean 16.0971
_diffrn_measured_fraction_theta_full 0.873
_diffrn_measured_fraction_theta_max 0.873
_diffrn_measurement_details
;
  1 omega  -42.00  -17.00   1.0000    1.5000
omega____ theta____ kappa____ phi______ frames
    -        0.0000  157.0000  -60.0000 25

  2 omega  -41.00   22.00   1.0000    2.0000
omega____ theta____ kappa____ phi______ frames
    -      -42.5000   45.0000  -90.0000 63

  3 omega -105.00  -51.00   1.0000    2.0000
omega____ theta____ kappa____ phi______ frames
    -      -42.5000 -157.0000  -95.0000 54

  4 omega  -50.00  -21.00   1.0000    2.0000
omega____ theta____ kappa____ phi______ frames
    -      -42.5000  -77.0000  -60.0000 29

  5 omega -107.00  -73.00   1.0000    2.0000
omega____ theta____ kappa____ phi______ frames
    -      -42.5000  -77.0000  -60.0000 34

  6 omega -113.00  -19.00   1.0000    2.0000
omega____ theta____ kappa____ phi______ frames
    -      -42.5000  -37.0000  120.0000 94

  7 omega   41.00   95.00   1.0000    4.0000
omega____ theta____ kappa____ phi______ frames
    -      112.0000  -45.0000  120.0000 54

  8 omega   59.00  162.00   1.0000    4.0000
omega____ theta____ kappa____ phi______ frames
    -      112.0000  -15.0000  120.0000 103

  9 omega  102.00  177.00   1.0000    4.0000
omega____ theta____ kappa____ phi______ frames
    -      112.0000  111.0000   90.0000 75

 10 omega   47.00   74.00   1.0000    4.0000
omega____ theta____ kappa____ phi______ frames
    -      112.0000  -45.0000 -120.0000 27

 11 omega   50.00   98.00   1.0000    4.0000
omega____ theta____ kappa____ phi______ frames
    -      112.0000  -45.0000   60.0000 48

 12 omega   68.00  171.00   1.0000    4.0000
omega____ theta____ kappa____ phi______ frames
    -      112.0000    0.0000    0.0000 103

 13 omega  -70.00   30.00   1.0000    1.5000
omega____ theta____ kappa____ phi______ frames
    -        0.0000  -77.0000    0.0000 100

 14 omega -113.00  -67.00   1.0000    2.0000
omega____ theta____ kappa____ phi______ frames
    -      -42.5000  -77.0000   30.0000 46

 15 omega  -14.00   86.00   1.0000    2.0000
omega____ theta____ kappa____ phi______ frames
    -       56.0000  -77.0000   90.0000 100
;
_diffrn_measurement_device_type 'Xcalibur, Eos, Gemini'
_diffrn_measurement_method '\w scans'
_diffrn_orient_matrix_UB_11 0.0325037000
_diffrn_orient_matrix_UB_12 0.1327245000
_diffrn_orient_matrix_UB_13 -0.0813673000
_diffrn_orient_matrix_UB_21 0.1491250000
_diffrn_orient_matrix_UB_22 -0.0074269000
_diffrn_orient_matrix_UB_23 0.0285139000
_diffrn_orient_matrix_UB_31 0.0208512000
_diffrn_orient_matrix_UB_32 -0.1541807000
_diffrn_orient_matrix_UB_33 -0.0715213000
_diffrn_radiation_monochromator graphite
_diffrn_radiation_type 'Cu K\a'
_diffrn_radiation_wavelength 1.5418
_diffrn_reflns_av_R_equivalents 0.0125
_diffrn_reflns_av_unetI/netI 0.0144
_diffrn_reflns_limit_h_max 11
_diffrn_reflns_limit_h_min -12
_diffrn_reflns_limit_k_max 6
_diffrn_reflns_limit_k_min -9
_diffrn_reflns_limit_l_max 14
_diffrn_reflns_limit_l_min -16
_diffrn_reflns_number 3860
_diffrn_reflns_theta_full 71.77
_diffrn_reflns_theta_max 71.77
_diffrn_reflns_theta_min 4.43
_diffrn_source 'Enhance (Cu) X-ray Source'
_exptl_absorpt_coefficient_mu 0.968
_exptl_absorpt_correction_T_max 1.00000
_exptl_absorpt_correction_T_min 0.69643
_exptl_absorpt_correction_type multi-scan
_exptl_absorpt_process_details
;
CrysAlisPro, Agilent Technologies,
Version 1.171.35.11 (release 16-05-2011 CrysAlis171 .NET)
(compiled May 16 2011,17:55:39)
Empirical absorption correction using spherical harmonics,
 implemented in SCALE3 ABSPACK scaling algorithm.
;
_exptl_crystal_density_diffrn 1.444
_exptl_crystal_density_method 'not measured'
_exptl_crystal_F_000 480
_exptl_crystal_size_max 0.8
_exptl_crystal_size_mid 0.5
_exptl_crystal_size_min 0.5
_refine_diff_density_max 0.296
_refine_diff_density_min -0.292
_refine_diff_density_rms 0.058
_refine_ls_abs_structure_details 'Flack H D (1983), Acta Cryst. A39, 876-881'
_refine_ls_abs_structure_Flack -0.1(2)
_refine_ls_extinction_coef 0.045(3)
_refine_ls_extinction_expression Fc^*^=kFc[1+0.001xFc^2^\l^3^/sin(2\q)]^-1/4^
_refine_ls_extinction_method SHELXL
_refine_ls_goodness_of_fit_ref 1.098
_refine_ls_hydrogen_treatment mixed
_refine_ls_matrix_type full
_refine_ls_number_parameters 298
_refine_ls_number_reflns 2612
_refine_ls_number_restraints 1
_refine_ls_restrained_S_all 1.098
_refine_ls_R_factor_all 0.0435
_refine_ls_R_factor_gt 0.0434
_refine_ls_shift/su_max 0.006
_refine_ls_shift/su_mean 0.001
_refine_ls_structure_factor_coef Fsqd
_refine_ls_weighting_details 'calc w=1/[\s^2^(Fo^2^)+(0.0840P)^2^+0.4119P] where P=(Fo^2^+2Fc^2^)/3'
_refine_ls_weighting_scheme calc
_refine_ls_wR_factor_gt 0.1137
_refine_ls_wR_factor_ref 0.1138
_reflns_number_gt 2605
_reflns_number_total 2612
_reflns_threshold_expression >2sigma(I)
_cod_data_source_file np4004799_si_001.cif
_cod_data_source_block exp_687
_cod_database_code 1513372
_reflns_odcompleteness_completeness 90.41
_reflns_odcompleteness_iscentric 1
_reflns_odcompleteness_theta 66.97
_olex2_refinement_description
;
1. Others
 Fixed Uiso: H35(0.026) H36(0.026) H15(0.023) H16(0.024) H6(0.016) H10(0.018)
 H31A(0.031) H31B(0.031) H31C(0.031) H12A(0.028) H12B(0.028) H12C(0.028)
 H11A(0.03) H11B(0.03) H11C(0.03) H8(0.02) H30(0.018) H26(0.016) H27(0.017)
 H28(0.021) H29(0.021) H9(0.021) H7(0.018) H32A(0.031) H32B(0.031) H32C(0.031)
 H24(0.018) H4(0.015)
 Fixed X: H35(0.9503) H36(0.8745) H15(1.6845) H16(1.7691) H6(1.722)
 H10(1.4659) H31A(0.9388) H31B(0.8774) H31C(1.0214) H12A(1.6463) H12B(1.7491)
 H12C(1.6761) H11A(1.5051) H11B(1.5926) H11C(1.4328) H8(1.5988) H30(1.2723)
 H26(0.932) H27(1.1155) H28(1.1326) H29(1.2241) H9(1.5711) H7(1.5056)
 H32A(1.1157) H32B(1.0094) H32C(1.1427) H24(1.1223) H4(1.4829)
 Fixed Y: H35(0.6949) H36(-0.0165) H15(0.1966) H16(-0.5356) H6(-0.2296) H10(-
 0.0377) H31A(0.3206) H31B(0.4935) H31C(0.5017) H12A(0.1539) H12B(-0.0081)
 H12C(0.0425) H11A(-0.1633) H11B(0.0084) H11C(0.017) H8(-0.5237) H30(0.4444)
 H26(0.2797) H27(0.013) H28(-0.0183) H29(0.2315) H9(-0.2707) H7(-0.4786)
 H32A(0.6628) H32B(0.5196) H32C(0.5553) H24(0.6064) H4(0.1207)
 Fixed Z: H35(0.761) H36(0.688) H15(0.6974) H16(0.7593) H6(0.7487) H10(0.9055)
 H31A(1.0232) H31B(0.9731) H31C(1.0247) H12A(0.88) H12B(0.8773) H12C(0.9766)
 H11A(0.4643) H11B(0.4885) H11C(0.4944) H8(0.9209) H30(0.6574) H26(0.7001)
 H27(0.7662) H28(0.5801) H29(0.5318) H9(0.9964) H7(0.748) H32A(0.6222)
 H32B(0.5848) H32C(0.5242) H24(0.8374) H4(0.6943)
;

loop_
_space_group_symop_id
_space_group_symop_operation_xyz
1 'x, y, z'
2 '-x, y+1/2, -z'

loop_
_atom_site_label
_atom_site_type_symbol
_atom_site_fract_x
_atom_site_fract_y
_atom_site_fract_z
_atom_site_U_iso_or_equiv
_atom_site_adp_type
_atom_site_occupancy
_atom_site_symmetry_multiplicity
_atom_site_calc_flag
_atom_site_refinement_flags
O35 O 0.93561(18) 0.5912(3) 0.77978(15) 0.0170(4) Uani 1 1 d .
H35 H 0.9503 0.6949 0.7610 0.026 Uiso 1 1 calc R
O36 O 0.94432(18) -0.0681(3) 0.70712(15) 0.0172(5) Uani 1 1 d .
H36 H 0.8745 -0.0165 0.6880 0.026 Uiso 1 1 calc R
O15 O 1.68200(18) 0.0906(3) 0.67949(14) 0.0152(4) Uani 1 1 d .
H15 H 1.6845 0.1966 0.6974 0.023 Uiso 1 1 calc R
O16 O 1.69182(19) -0.5711(3) 0.74470(14) 0.0159(4) Uani 1 1 d .
H16 H 1.7691 -0.5356 0.7593 0.024 Uiso 1 1 calc R
O13 O 1.61154(18) -0.2493(3) 0.62644(12) 0.0143(4) Uani 1 1 d .
O33 O 0.94956(18) 0.2461(3) 0.84381(13) 0.0148(4) Uani 1 1 d .
O34 O 1.33215(18) 0.2519(3) 0.81261(13) 0.0190(5) Uani 1 1 d .
O2 O 1.38767(19) -0.1747(3) 0.64202(14) 0.0174(5) Uani 1 1 d .
O22 O 1.15907(18) 0.3054(3) 0.91083(13) 0.0159(5) Uani 1 1 d .
O14 O 1.29991(19) -0.2214(3) 0.78959(16) 0.0209(5) Uani 1 1 d .
C21 C 1.2198(3) 0.3008(4) 0.8232(2) 0.0148(6) Uani 1 1 d .
C6 C 1.6277(3) -0.2612(4) 0.73094(18) 0.0131(6) Uani 1 1 d .
H6 H 1.7220 -0.2296 0.7487 0.016 Uiso 1 1 calc R
C10 C 1.5506(3) -0.0896(4) 0.8799(2) 0.0151(6) Uani 1 1 d .
H10 H 1.4659 -0.0377 0.9055 0.018 Uiso 1 1 calc R
C31 C 0.9600(3) 0.4278(4) 0.9865(2) 0.0204(6) Uani 1 1 d .
H31A H 0.9388 0.3206 1.0232 0.031 Uiso 1 1 calc R
H31B H 0.8774 0.4935 0.9731 0.031 Uiso 1 1 calc R
H31C H 1.0214 0.5017 1.0247 0.031 Uiso 1 1 calc R
C12 C 1.6659(3) 0.0360(4) 0.90580(19) 0.0188(6) Uani 1 1 d .
H12A H 1.6463 0.1539 0.8800 0.028 Uiso 1 1 calc R
H12B H 1.7491 -0.0081 0.8773 0.028 Uiso 1 1 calc R
H12C H 1.6761 0.0425 0.9766 0.028 Uiso 1 1 calc R
C11 C 1.5116(3) -0.0577(4) 0.5052(2) 0.0201(6) Uani 1 1 d .
H11A H 1.5051 -0.1633 0.4643 0.030 Uiso 1 1 calc R
H11B H 1.5926 0.0084 0.4885 0.030 Uiso 1 1 calc R
H11C H 1.4328 0.0170 0.4944 0.030 Uiso 1 1 calc R
C8 C 1.5893(3) -0.4206(4) 0.8822(2) 0.0168(6) Uani 1 1 d .
H8 H 1.5988 -0.5237 0.9209 0.020 Uiso 1 1 calc R
C5 C 1.5331(3) -0.1183(4) 0.7707(2) 0.0128(6) Uani 1 1 d .
C30 C 1.1775(3) 0.4054(4) 0.64800(19) 0.0149(6) Uani 1 1 d .
H30 H 1.2723 0.4444 0.6574 0.018 Uiso 1 1 calc R
C26 C 1.0022(3) 0.2383(4) 0.74705(19) 0.0134(6) Uani 1 1 d .
H26 H 0.9320 0.2797 0.7001 0.016 Uiso 1 1 calc R
C3 C 1.5185(3) -0.1117(4) 0.6105(2) 0.0152(6) Uani 1 1 d .
C27 C 1.0507(3) 0.0572(4) 0.71601(19) 0.0144(6) Uani 1 1 d .
H27 H 1.1155 0.0130 0.7662 0.017 Uiso 1 1 calc R
C28 C 1.1247(3) 0.0813(4) 0.6217(2) 0.0172(6) Uani 1 1 d .
H28 H 1.1326 -0.0183 0.5801 0.021 Uiso 1 1 calc R
C25 C 1.1185(3) 0.3723(4) 0.7484(2) 0.0131(6) Uani 1 1 d .
C29 C 1.1796(3) 0.2322(4) 0.5926(2) 0.0173(6) Uani 1 1 d .
H29 H 1.2241 0.2315 0.5318 0.021 Uiso 1 1 calc R
C1 C 1.3925(3) -0.1777(4) 0.7411(2) 0.0148(6) Uani 1 1 d .
C23 C 1.0241(3) 0.3786(4) 0.8934(2) 0.0154(6) Uani 1 1 d .
C9 C 1.5712(3) -0.2679(4) 0.92739(19) 0.0179(6) Uani 1 1 d .
H9 H 1.5711 -0.2707 0.9964 0.021 Uiso 1 1 calc R
C7 C 1.5957(3) -0.4412(4) 0.7726(2) 0.0150(6) Uani 1 1 d .
H7 H 1.5056 -0.4786 0.7480 0.018 Uiso 1 1 calc R
C32 C 1.1048(3) 0.5487(4) 0.5895(2) 0.0209(6) Uani 1 1 d .
H32A H 1.1157 0.6628 0.6222 0.031 Uiso 1 1 calc R
H32B H 1.0094 0.5196 0.5848 0.031 Uiso 1 1 calc R
H32C H 1.1427 0.5553 0.5242 0.031 Uiso 1 1 calc R
C24 C 1.0558(3) 0.5160(4) 0.81515(19) 0.0148(6) Uani 1 1 d .
H24 H 1.1223 0.6064 0.8374 0.018 Uiso 1 1 calc R
C4 C 1.5514(3) 0.0247(4) 0.69039(18) 0.0128(6) Uani 1 1 d .
H4 H 1.4829 0.1207 0.6943 0.015 Uiso 1 1 calc R

loop_
_atom_site_aniso_label
_atom_site_aniso_U_11
_atom_site_aniso_U_22
_atom_site_aniso_U_33
_atom_site_aniso_U_23
_atom_site_aniso_U_13
_atom_site_aniso_U_12
O35 0.0100(9) 0.0118(9) 0.0292(11) 0.0038(8) 0.0003(8) 0.0013(7)
O36 0.0106(9) 0.0133(9) 0.0277(10) 0.0023(8) -0.0015(8) 0.0003(8)
O15 0.0121(9) 0.0118(9) 0.0218(10) -0.0013(8) 0.0033(8) -0.0015(8)
O16 0.0113(9) 0.0135(9) 0.0227(10) -0.0022(8) -0.0010(8) 0.0013(8)
O13 0.0158(9) 0.0146(9) 0.0127(9) -0.0014(7) -0.0007(8) 0.0015(8)
O33 0.0114(9) 0.0164(10) 0.0167(9) -0.0008(8) 0.0045(8) -0.0013(8)
O34 0.0121(9) 0.0234(11) 0.0215(10) -0.0011(8) -0.0017(8) 0.0036(8)
O2 0.0131(9) 0.0178(10) 0.0214(10) 0.0019(8) -0.0043(8) -0.0008(8)
O22 0.0122(9) 0.0189(10) 0.0165(9) -0.0002(8) -0.0005(8) 0.0013(8)
O14 0.0114(9) 0.0209(11) 0.0304(11) 0.0035(9) 0.0025(9) -0.0011(8)
C21 0.0126(13) 0.0129(13) 0.0189(13) -0.0011(11) -0.0003(11) -0.0041(10)
C6 0.0103(12) 0.0160(13) 0.0129(13) -0.0020(10) -0.0004(11) -0.0008(10)
C10 0.0147(13) 0.0157(14) 0.0148(13) 0.0010(11) 0.0018(11) 0.0003(11)
C31 0.0202(14) 0.0212(15) 0.0199(14) 0.0007(12) 0.0057(12) -0.0020(12)
C12 0.0210(14) 0.0180(14) 0.0175(13) 0.0005(11) -0.0011(12) -0.0021(12)
C11 0.0277(15) 0.0184(14) 0.0143(12) -0.0005(11) -0.0032(12) 0.0033(12)
C8 0.0157(13) 0.0171(14) 0.0177(13) 0.0051(12) -0.0008(12) -0.0015(11)
C5 0.0089(12) 0.0121(13) 0.0176(14) 0.0014(10) 0.0008(11) 0.0005(10)
C30 0.0135(13) 0.0160(14) 0.0151(13) -0.0003(11) 0.0002(11) -0.0025(10)
C26 0.0098(12) 0.0130(13) 0.0173(12) 0.0016(11) -0.0008(11) -0.0001(10)
C3 0.0151(13) 0.0148(13) 0.0157(13) 0.0009(10) 0.0002(11) 0.0000(10)
C27 0.0107(12) 0.0134(14) 0.0190(13) 0.0010(11) -0.0012(11) 0.0009(10)
C28 0.0155(13) 0.0180(14) 0.0180(13) -0.0044(11) -0.0023(12) 0.0027(11)
C25 0.0099(12) 0.0126(13) 0.0170(13) -0.0001(10) 0.0012(11) 0.0000(10)
C29 0.0146(13) 0.0209(15) 0.0165(13) -0.0026(11) 0.0006(11) 0.0012(11)
C1 0.0097(13) 0.0116(13) 0.0231(14) 0.0002(11) 0.0000(12) 0.0014(10)
C23 0.0098(12) 0.0152(13) 0.0211(14) -0.0003(11) 0.0008(12) 0.0008(10)
C9 0.0162(13) 0.0225(15) 0.0149(12) 0.0051(11) 0.0029(11) -0.0034(12)
C7 0.0098(11) 0.0149(14) 0.0203(13) 0.0008(11) -0.0012(11) 0.0000(10)
C32 0.0237(15) 0.0206(16) 0.0184(13) 0.0035(12) 0.0035(12) 0.0025(12)
C24 0.0103(12) 0.0175(14) 0.0168(13) -0.0024(10) 0.0028(11) -0.0014(10)
C4 0.0106(12) 0.0149(13) 0.0131(12) 0.0015(10) 0.0018(10) 0.0011(10)

loop_
_atom_type_symbol
_atom_type_description
_atom_type_scat_dispersion_real
_atom_type_scat_dispersion_imag
_atom_type_scat_source
C C 0.0181 0.0091 'International Tables Vol C Tables 4.2.6.8 and 6.1.1.4'
H H 0.0000 0.0000 'International Tables Vol C Tables 4.2.6.8 and 6.1.1.4'
O O 0.0492 0.0322 'International Tables Vol C Tables 4.2.6.8 and 6.1.1.4'

loop_
_geom_angle_atom_site_label_1
_geom_angle_atom_site_label_2
_geom_angle_atom_site_label_3
_geom_angle
C24 O35 H35 109.5
C27 O36 H36 109.5
C4 O15 H15 109.5
C7 O16 H16 109.5
C3 O13 C6 105.6(2)
C23 O33 C26 106.2(2)
C1 O2 C3 106.12(19)
C21 O22 C23 106.29(19)
O34 C21 O22 123.1(2)
O34 C21 C25 130.0(3)
O22 C21 C25 106.9(2)
O13 C6 H6 108.9
O13 C6 C5 104.1(2)
O13 C6 C7 114.2(2)
C5 C6 H6 108.9
C7 C6 H6 108.9
C7 C6 C5 111.5(2)
C12 C10 H10 108.1
C5 C10 H10 108.1
C5 C10 C12 113.3(2)
C9 C10 H10 108.1
C9 C10 C12 110.8(2)
C9 C10 C5 108.2(2)
H31A C31 H31B 109.5
H31A C31 H31C 109.5
H31B C31 H31C 109.5
C23 C31 H31A 109.5
C23 C31 H31B 109.5
C23 C31 H31C 109.5
C10 C12 H12A 109.5
C10 C12 H12B 109.5
C10 C12 H12C 109.5
H12A C12 H12B 109.5
H12A C12 H12C 109.5
H12B C12 H12C 109.5
H11A C11 H11B 109.5
H11A C11 H11C 109.5
H11B C11 H11C 109.5
C3 C11 H11A 109.5
C3 C11 H11B 109.5
C3 C11 H11C 109.5
C9 C8 H8 117.9
C9 C8 C7 124.3(3)
C7 C8 H8 117.9
C6 C5 C4 99.3(2)
C10 C5 C6 112.5(2)
C10 C5 C4 125.8(2)
C1 C5 C6 105.3(2)
C1 C5 C10 113.7(2)
C1 C5 C4 97.42(19)
C25 C30 H30 107.7
C25 C30 C32 114.0(2)
C29 C30 H30 107.7
C29 C30 C25 108.7(2)
C29 C30 C32 110.9(2)
C32 C30 H30 107.7
O33 C26 H26 109.0
O33 C26 C27 114.7(2)
O33 C26 C25 104.1(2)
C27 C26 H26 109.0
C27 C26 C25 110.9(2)
C25 C26 H26 109.0
O13 C3 O2 107.6(2)
O13 C3 C11 112.0(2)
O13 C3 C4 104.31(19)
O2 C3 C11 109.9(2)
O2 C3 C4 101.1(2)
C11 C3 C4 120.8(2)
O36 C27 C26 112.7(2)
O36 C27 H27 108.3
O36 C27 C28 112.1(2)
C26 C27 H27 108.3
C28 C27 C26 107.0(2)
C28 C27 H27 108.3
C27 C28 H28 117.7
C29 C28 C27 124.6(3)
C29 C28 H28 117.7
C21 C25 C26 105.5(2)
C21 C25 C24 96.7(2)
C30 C25 C21 114.0(2)
C30 C25 C26 113.2(2)
C30 C25 C24 125.4(2)
C26 C25 C24 99.2(2)
C30 C29 H29 117.2
C28 C29 C30 125.7(3)
C28 C29 H29 117.2
O2 C1 C5 106.6(2)
O14 C1 O2 122.8(2)
O14 C1 C5 130.5(2)
O33 C23 O22 106.7(2)
O33 C23 C31 111.3(2)
O33 C23 C24 104.6(2)
O22 C23 C31 110.8(2)
O22 C23 C24 100.1(2)
C31 C23 C24 121.9(2)
C10 C9 H9 116.8
C8 C9 C10 126.5(2)
C8 C9 H9 116.8
O16 C7 C6 112.0(2)
O16 C7 C8 111.8(2)
O16 C7 H7 108.6
C6 C7 C8 107.1(2)
C6 C7 H7 108.6
C8 C7 H7 108.6
C30 C32 H32A 109.5
C30 C32 H32B 109.5
C30 C32 H32C 109.5
H32A C32 H32B 109.5
H32A C32 H32C 109.5
H32B C32 H32C 109.5
O35 C24 C25 115.0(2)
O35 C24 C23 109.6(2)
O35 C24 H24 113.0
C25 C24 H24 113.0
C23 C24 C25 91.5(2)
C23 C24 H24 113.0
O15 C4 C5 115.9(2)
O15 C4 C3 110.7(2)
O15 C4 H4 112.5
C5 C4 H4 112.5
C3 C4 C5 90.8(2)
C3 C4 H4 112.5

loop_
_geom_bond_atom_site_label_1
_geom_bond_atom_site_label_2
_geom_bond_distance
O35 H35 0.8400
O35 C24 1.412(3)
O36 H36 0.8400
O36 C27 1.429(3)
O15 H15 0.8400
O15 C4 1.406(3)
O16 H16 0.8400
O16 C7 1.429(3)
O13 C6 1.448(3)
O13 C3 1.412(3)
O33 C26 1.437(3)
O33 C23 1.421(3)
O34 C21 1.193(3)
O2 C3 1.461(4)
O2 C1 1.364(3)
O22 C21 1.354(4)
O22 C23 1.476(3)
O14 C1 1.192(4)
C21 C25 1.537(3)
C6 H6 1.0000
C6 C5 1.540(4)
C6 C7 1.514(4)
C10 H10 1.0000
C10 C12 1.533(4)
C10 C5 1.528(3)
C10 C9 1.513(4)
C31 H31A 0.9800
C31 H31B 0.9800
C31 H31C 0.9800
C31 C23 1.484(4)
C12 H12A 0.9800
C12 H12B 0.9800
C12 H12C 0.9800
C11 H11A 0.9800
C11 H11B 0.9800
C11 H11C 0.9800
C11 C3 1.506(4)
C8 H8 0.9500
C8 C9 1.326(4)
C8 C7 1.518(4)
C5 C1 1.527(3)
C5 C4 1.558(4)
C30 H30 1.0000
C30 C25 1.526(4)
C30 C29 1.517(4)
C30 C32 1.531(4)
C26 H26 1.0000
C26 C27 1.517(4)
C26 C25 1.542(4)
C3 C4 1.542(4)
C27 H27 1.0000
C27 C28 1.510(4)
C28 H28 0.9500
C28 C29 1.331(4)
C25 C24 1.559(4)
C29 H29 0.9500
C23 C24 1.533(4)
C9 H9 0.9500
C7 H7 1.0000
C32 H32A 0.9800
C32 H32B 0.9800
C32 H32C 0.9800
C24 H24 1.0000
C4 H4 1.0000

loop_
_geom_torsion_atom_site_label_1
_geom_torsion_atom_site_label_2
_geom_torsion_atom_site_label_3
_geom_torsion_atom_site_label_4
_geom_torsion
O36 C27 C28 C29 146.9(2)
O13 C6 C5 C10 -171.3(2)
O13 C6 C5 C1 64.3(2)
O13 C6 C5 C4 -36.0(2)
O13 C6 C7 O16 68.7(3)
O13 C6 C7 C8 -168.4(2)
O13 C3 C4 O15 62.4(3)
O13 C3 C4 C5 -55.7(2)
O33 C26 C27 O36 66.6(3)
O33 C26 C27 C28 -169.76(19)
O33 C26 C25 C21 62.7(3)
O33 C26 C25 C30 -171.9(2)
O33 C26 C25 C24 -36.9(2)
O33 C23 C24 O35 63.5(3)
O33 C23 C24 C25 -53.8(2)
O34 C21 C25 C30 -8.1(4)
O34 C21 C25 C26 116.7(3)
O34 C21 C25 C24 -141.7(3)
O2 C3 C4 O15 174.04(19)
O2 C3 C4 C5 55.9(2)
O22 C21 C25 C30 170.4(2)
O22 C21 C25 C26 -64.8(3)
O22 C21 C25 C24 36.8(3)
O22 C23 C24 O35 173.9(2)
O22 C23 C24 C25 56.6(2)
C21 O22 C23 O33 71.6(3)
C21 O22 C23 C31 -167.0(2)
C21 O22 C23 C24 -37.1(2)
C21 C25 C24 O35 -167.2(2)
C21 C25 C24 C23 -54.6(2)
C6 O13 C3 O2 -70.7(2)
C6 O13 C3 C11 168.4(2)
C6 O13 C3 C4 36.2(3)
C6 C5 C1 O2 -64.3(2)
C6 C5 C1 O14 115.3(3)
C6 C5 C4 O15 -61.0(3)
C6 C5 C4 C3 52.7(2)
C10 C5 C1 O2 172.1(2)
C10 C5 C1 O14 -8.4(4)
C10 C5 C4 O15 65.7(3)
C10 C5 C4 C3 179.4(2)
C31 C23 C24 O35 -63.8(3)
C31 C23 C24 C25 178.9(2)
C12 C10 C5 C6 83.5(3)
C12 C10 C5 C1 -156.9(2)
C12 C10 C5 C4 -37.5(4)
C12 C10 C9 C8 -116.4(3)
C11 C3 C4 O15 -64.6(3)
C11 C3 C4 C5 177.3(3)
C5 C6 C7 O16 -173.55(18)
C5 C6 C7 C8 -50.6(3)
C5 C10 C9 C8 8.4(4)
C30 C25 C24 O35 67.0(3)
C30 C25 C24 C23 179.5(2)
C26 O33 C23 O22 -71.9(2)
C26 O33 C23 C31 167.2(2)
C26 O33 C23 C24 33.6(2)
C26 C27 C28 C29 23.0(3)
C26 C25 C24 O35 -60.2(3)
C26 C25 C24 C23 52.3(2)
C3 O13 C6 C5 0.7(2)
C3 O13 C6 C7 122.5(2)
C3 O2 C1 O14 179.1(3)
C3 O2 C1 C5 -1.4(3)
C27 C26 C25 C21 -61.1(3)
C27 C26 C25 C30 64.3(3)
C27 C26 C25 C24 -160.7(2)
C27 C28 C29 C30 -0.2(4)
C25 C30 C29 C28 7.4(4)
C25 C26 C27 O36 -175.8(2)
C25 C26 C27 C28 -52.2(2)
C29 C30 C25 C21 82.7(3)
C29 C30 C25 C26 -37.9(3)
C29 C30 C25 C24 -159.1(2)
C1 O2 C3 O13 72.9(2)
C1 O2 C3 C11 -164.9(2)
C1 O2 C3 C4 -36.2(2)
C1 C5 C4 O15 -167.9(2)
C1 C5 C4 C3 -54.3(2)
C23 O33 C26 C27 124.2(2)
C23 O33 C26 C25 2.8(2)
C23 O22 C21 O34 178.2(3)
C23 O22 C21 C25 -0.5(3)
C9 C10 C5 C6 -39.7(3)
C9 C10 C5 C1 79.9(3)
C9 C10 C5 C4 -160.7(2)
C9 C8 C7 O16 142.8(3)
C9 C8 C7 C6 19.8(4)
C7 C6 C5 C10 65.1(3)
C7 C6 C5 C1 -59.3(3)
C7 C6 C5 C4 -159.68(19)
C7 C8 C9 C10 1.5(5)
C32 C30 C25 C21 -153.0(2)
C32 C30 C25 C26 86.3(3)
C32 C30 C25 C24 -34.9(3)
C32 C30 C29 C28 -118.6(3)
C4 C5 C1 O2 37.5(3)
C4 C5 C1 O14 -142.9(3)
